data_2207823
loop_
_publ_author_name
'Wang, Wen-Hua'
'You, Zhong-Lu'
'Li, Xiao-Feng'
'Liu, Wei-Sheng'

_publ_section_title
;
 2-Formylquinolin-8-yl acetate
;
_journal_coeditor_code LH6544
_journal_issue 1
_journal_name_full 'Acta Crystallographica Section E'
_journal_page_first o58
_journal_page_last o59
_journal_paper_doi 10.1107/S1600536805039322
_journal_volume 62
_journal_year 2006
_chemical_formula_iupac 'C12 H9 N O3'
_chemical_formula_moiety 'C12 H9 N O3'
_chemical_formula_sum 'C12 H9 N O3'
_chemical_formula_weight 215.20
_chemical_name_systematic
;
2-Formylquinolin-8-yl acetate
;
_space_group_IT_number 15
_symmetry_cell_setting monoclinic
_symmetry_space_group_name_Hall '-C 2yc'
_symmetry_space_group_name_H-M 'C 1 2/c 1'
_atom_sites_solution_hydrogens geom
_atom_sites_solution_primary direct
_atom_sites_solution_secondary difmap
_audit_creation_method SHELXL97
_cell_angle_alpha 90.00
_cell_angle_beta 111.66(2)
_cell_angle_gamma 90.00
_cell_formula_units_Z 8
_cell_length_a 19.743(3)
_cell_length_b 7.8630(10)
_cell_length_c 14.771(2)
_cell_measurement_reflns_used 3212
_cell_measurement_temperature 298(2)
_cell_measurement_theta_max 24.9
_cell_measurement_theta_min 2.3
_cell_volume 2131.1(6)
_computing_cell_refinement 'SAINT (Bruker, 1998)'
_computing_data_collection 'SMART (Bruker, 1998)'
_computing_data_reduction SAINT
_computing_molecular_graphics 'SHELXTL (Sheldrick, 1997b)'
_computing_publication_material SHELXTL
_computing_structure_refinement 'SHELXL97 (Sheldrick, 1997a)'
_computing_structure_solution 'SHELXS97 (Sheldrick, 1997a)'
_diffrn_ambient_temperature 298(2)
_diffrn_measured_fraction_theta_full 0.991
_diffrn_measured_fraction_theta_max 0.991
_diffrn_measurement_device_type 'Bruker SMART CCD area-detector'
_diffrn_measurement_method \w
_diffrn_radiation_monochromator graphite
_diffrn_radiation_source 'fine-focus sealed tube'
_diffrn_radiation_type MoK\a
_diffrn_radiation_wavelength 0.71073
_diffrn_reflns_av_R_equivalents 0.0446
_diffrn_reflns_av_sigmaI/netI 0.0521
_diffrn_reflns_limit_h_max 25
_diffrn_reflns_limit_h_min -24
_diffrn_reflns_limit_k_max 10
_diffrn_reflns_limit_k_min -8
_diffrn_reflns_limit_l_max 18
_diffrn_reflns_limit_l_min -18
_diffrn_reflns_number 6309
_diffrn_reflns_theta_full 26.99
_diffrn_reflns_theta_max 26.99
_diffrn_reflns_theta_min 2.22
_diffrn_standards_number 0
_exptl_absorpt_coefficient_mu 0.098
_exptl_absorpt_correction_T_max 0.9610
_exptl_absorpt_correction_T_min 0.9500
_exptl_absorpt_correction_type multi-scan
_exptl_absorpt_process_details '(SADABS; Sheldrick, 1996)'
_exptl_crystal_colour colourless
_exptl_crystal_density_diffrn 1.341
_exptl_crystal_density_method 'not measured'
_exptl_crystal_description block
_exptl_crystal_F_000 896
_exptl_crystal_size_max 0.53
_exptl_crystal_size_mid 0.46
_exptl_crystal_size_min 0.41
_refine_diff_density_max 0.183
_refine_diff_density_min -0.147
_refine_ls_extinction_coef 0.0073(10)
_refine_ls_extinction_expression Fc^*^=kFc[1+0.001xFc^2^\l^3^/sin(2\q)]^-1/4^
_refine_ls_extinction_method 'SHELXL97 (Sheldrick, 1997a)'
_refine_ls_goodness_of_fit_ref 0.997
_refine_ls_hydrogen_treatment constr
_refine_ls_matrix_type full
_refine_ls_number_parameters 147
_refine_ls_number_reflns 2315
_refine_ls_number_restraints 0
_refine_ls_restrained_S_all 0.997
_refine_ls_R_factor_all 0.0963
_refine_ls_R_factor_gt 0.0439
_refine_ls_shift/su_max 0.000
_refine_ls_shift/su_mean 0.000
_refine_ls_structure_factor_coef Fsqd
_refine_ls_weighting_details 'calc w = 1/[\s^2^(Fo^2^)+(0.0577P)^2^+0.2105P] where P=(Fo^2^+2Fc^2^)/3'
_refine_ls_weighting_scheme calc
_refine_ls_wR_factor_gt 0.1051
_refine_ls_wR_factor_ref 0.1336
_reflns_number_gt 1225
_reflns_number_total 2315
_reflns_threshold_expression I>2\s(I)
_cod_data_source_file lh6544.cif
_cod_data_source_block I
_cod_depositor_comments
;
The following automatic conversions were performed:
'_symmetry_cell_setting' value 'Monoclinic' changed to 'monoclinic'
according to '/home/saulius/struct/CIF-dictionaries/cif_core.dic'
dictionary named 'cif_core.dic' version 2.4.1 from 2010-06-29.

Automatic conversion script
Id: cif_fix_enum 1527 2010-12-29 10:47:43Z saulius 

The following automatic conversions were performed:

'_symmetry_cell_setting' value 'Monoclinic' changed to 'monoclinic'
according to /home/saulius/struct/CIF-dictionaries/cif_core.dic
dictionary named 'cif_core.dic' version 2.4.1 from 2010-06-29.

Automatic conversion script
Id: cif_fix_values 1715 2011-07-08 13:25:40Z adriana 
;
_cod_original_sg_symbol_H-M 'C 2/c'
_cod_database_code 2207823
_cod_database_fobs_code 2207823

loop_
_symmetry_equiv_pos_as_xyz
'x, y, z'
'-x, y, -z+1/2'
'x+1/2, y+1/2, z'
'-x+1/2, y+1/2, -z+1/2'
'-x, -y, -z'
'x, -y, z-1/2'
'-x+1/2, -y+1/2, -z'
'x+1/2, -y+1/2, z-1/2'

loop_
_atom_site_label
_atom_site_fract_x
_atom_site_fract_y
_atom_site_fract_z
_atom_site_U_iso_or_equiv
_atom_site_adp_type
_atom_site_calc_flag
_atom_site_refinement_flags
_atom_site_occupancy
_atom_site_type_symbol
O1 0.49901(9) 0.3345(2) 0.06274(13) 0.0936(6) Uani d . 1 O
O2 0.36311(8) 0.76088(17) 0.29079(10) 0.0607(4) Uani d . 1 O
O3 0.38384(8) 0.98008(19) 0.20739(11) 0.0740(5) Uani d . 1 O
N1 0.38935(8) 0.57120(19) 0.15299(11) 0.0504(4) Uani d . 1 N
C1 0.47836(12) 0.4333(3) 0.10849(17) 0.0664(6) Uani d . 1 C
H1 0.5132 0.4880 0.1609 0.080 Uiso calc R 1 H
C2 0.40071(11) 0.4739(2) 0.08687(14) 0.0517(5) Uani d . 1 C
C3 0.34551(12) 0.4121(3) 0.00338(15) 0.0591(6) Uani d . 1 C
H3 0.3567 0.3458 -0.0413 0.071 Uiso calc R 1 H
C4 0.27550(12) 0.4505(2) -0.01135(15) 0.0594(6) Uani d . 1 C
H4 0.2381 0.4111 -0.0667 0.071 Uiso calc R 1 H
C5 0.25934(10) 0.5498(2) 0.05699(15) 0.0513(5) Uani d . 1 C
C6 0.18791(11) 0.5936(3) 0.04871(18) 0.0648(6) Uani d . 1 C
H6 0.1483 0.5557 -0.0045 0.078 Uiso calc R 1 H
C7 0.17674(12) 0.6905(3) 0.1177(2) 0.0730(7) Uani d . 1 C
H7 0.1294 0.7187 0.1111 0.088 Uiso calc R 1 H
C8 0.23503(13) 0.7488(3) 0.19863(18) 0.0671(6) Uani d . 1 C
H8 0.2263 0.8141 0.2457 0.080 Uiso calc R 1 H
C9 0.30466(11) 0.7102(2) 0.20868(15) 0.0528(5) Uani d . 1 C
C10 0.31877(10) 0.6083(2) 0.13869(13) 0.0468(5) Uani d . 1 C
C11 0.40329(12) 0.8948(3) 0.27912(16) 0.0572(6) Uani d . 1 C
C12 0.47099(13) 0.9152(3) 0.36568(15) 0.0743(7) Uani d . 1 C
H12A 0.5071 0.8365 0.3619 0.111 Uiso calc R 1 H
H12B 0.4611 0.8929 0.4235 0.111 Uiso calc R 1 H
H12C 0.4888 1.0293 0.3678 0.111 Uiso calc R 1 H

loop_
_atom_site_aniso_label
_atom_site_aniso_U_11
_atom_site_aniso_U_22
_atom_site_aniso_U_33
_atom_site_aniso_U_12
_atom_site_aniso_U_13
_atom_site_aniso_U_23
O1 0.0852(13) 0.0961(13) 0.1035(14) 0.0277(10) 0.0395(11) -0.0138(10)
O2 0.0672(10) 0.0644(9) 0.0526(9) -0.0017(7) 0.0246(8) -0.0006(7)
O3 0.0743(11) 0.0739(11) 0.0673(11) -0.0068(8) 0.0186(9) 0.0131(8)
N1 0.0443(10) 0.0531(10) 0.0511(10) 0.0015(7) 0.0147(8) 0.0025(8)
C1 0.0580(15) 0.0665(15) 0.0733(15) 0.0114(11) 0.0225(12) 0.0016(12)
C2 0.0508(13) 0.0491(11) 0.0527(12) 0.0019(9) 0.0164(10) 0.0023(9)
C3 0.0634(15) 0.0534(13) 0.0559(13) 0.0000(10) 0.0168(12) -0.0042(10)
C4 0.0612(15) 0.0496(12) 0.0546(13) -0.0122(10) 0.0063(11) 0.0025(10)
C5 0.0454(12) 0.0460(11) 0.0579(13) -0.0049(9) 0.0135(10) 0.0122(10)
C6 0.0443(13) 0.0617(14) 0.0809(16) -0.0055(10) 0.0142(12) 0.0163(12)
C7 0.0474(14) 0.0717(16) 0.105(2) 0.0042(11) 0.0343(15) 0.0234(14)
C8 0.0661(16) 0.0646(14) 0.0817(17) 0.0057(11) 0.0403(14) 0.0078(12)
C9 0.0515(13) 0.0543(12) 0.0555(13) 0.0004(10) 0.0232(11) 0.0066(10)
C10 0.0414(12) 0.0456(11) 0.0517(12) -0.0006(8) 0.0154(10) 0.0095(9)
C11 0.0588(14) 0.0595(14) 0.0567(14) 0.0069(11) 0.0254(12) -0.0056(11)
C12 0.0698(16) 0.0783(17) 0.0658(15) -0.0018(12) 0.0147(13) -0.0051(12)

loop_
_atom_type_symbol
_atom_type_description
_atom_type_scat_dispersion_real
_atom_type_scat_dispersion_imag
_atom_type_scat_source
C C 0.0033 0.0016 'International Tables Vol C Tables 4.2.6.8 and 6.1.1.4'
H H 0.0000 0.0000 'International Tables Vol C Tables 4.2.6.8 and 6.1.1.4'
O O 0.0106 0.0060 'International Tables Vol C Tables 4.2.6.8 and 6.1.1.4'
N N 0.0061 0.0033 'International Tables Vol C Tables 4.2.6.8 and 6.1.1.4'

loop_
_geom_angle_atom_site_label_1
_geom_angle_atom_site_label_2
_geom_angle_atom_site_label_3
_geom_angle
C11 O2 C9 116.42(15)
C2 N1 C10 116.86(16)
O1 C1 C2 124.1(2)
O1 C1 H1 118.0
C2 C1 H1 118.0
N1 C2 C3 124.25(18)
N1 C2 C1 114.17(18)
C3 C2 C1 121.6(2)
C4 C3 C2 118.9(2)
C4 C3 H3 120.6
C2 C3 H3 120.6
C3 C4 C5 119.94(19)
C3 C4 H4 120.0
C5 C4 H4 120.0
C4 C5 C6 123.9(2)
C4 C5 C10 117.23(18)
C6 C5 C10 118.8(2)
C7 C6 C5 120.5(2)
C7 C6 H6 119.8
C5 C6 H6 119.8
C6 C7 C8 121.2(2)
C6 C7 H7 119.4
C8 C7 H7 119.4
C9 C8 C7 120.0(2)
C9 C8 H8 120.0
C7 C8 H8 120.0
C8 C9 O2 120.7(2)
C8 C9 C10 120.7(2)
O2 C9 C10 118.47(17)
N1 C10 C5 122.84(18)
N1 C10 C9 118.31(17)
C5 C10 C9 118.86(18)
O3 C11 O2 122.3(2)
O3 C11 C12 126.9(2)
O2 C11 C12 110.85(19)
C11 C12 H12A 109.5
C11 C12 H12B 109.5
H12A C12 H12B 109.5
C11 C12 H12C 109.5
H12A C12 H12C 109.5
H12B C12 H12C 109.5

loop_
_geom_bond_atom_site_label_1
_geom_bond_atom_site_label_2
_geom_bond_distance
O1 C1 1.195(2)
O2 C11 1.367(2)
O2 C9 1.389(2)
O3 C11 1.191(2)
N1 C2 1.324(2)
N1 C10 1.362(2)
C1 C2 1.481(3)
C1 H1 0.9300
C2 C3 1.397(3)
C3 C4 1.352(3)
C3 H3 0.9300
C4 C5 1.403(3)
C4 H4 0.9300
C5 C6 1.412(3)
C5 C10 1.414(3)
C6 C7 1.354(3)
C6 H6 0.9300
C7 C8 1.396(3)
C7 H7 0.9300
C8 C9 1.361(3)
C8 H8 0.9300
C9 C10 1.415(3)
C11 C12 1.478(3)
C12 H12A 0.9600
C12 H12B 0.9600
C12 H12C 0.9600

loop_
_geom_hbond_atom_site_label_D
_geom_hbond_atom_site_label_H
_geom_hbond_atom_site_label_A
_geom_hbond_site_symmetry_A
_geom_hbond_distance_DH
_geom_hbond_distance_HA
_geom_hbond_distance_DA
_geom_hbond_angle_DHA
C7 H7 O1 3_455 0.93 2.57 3.486(3) 168
C12 H12C O1 2_665 0.96 2.59 3.447(3) 149

loop_
_geom_torsion_atom_site_label_1
_geom_torsion_atom_site_label_2
_geom_torsion_atom_site_label_3
_geom_torsion_atom_site_label_4
_geom_torsion
C10 N1 C2 C3 1.8(3)
C10 N1 C2 C1 -177.92(16)
O1 C1 C2 N1 172.6(2)
O1 C1 C2 C3 -7.2(3)
N1 C2 C3 C4 -1.2(3)
C1 C2 C3 C4 178.58(18)
C2 C3 C4 C5 -0.4(3)
C3 C4 C5 C6 -178.78(18)
C3 C4 C5 C10 1.1(3)
C4 C5 C6 C7 -179.8(2)
C10 C5 C6 C7 0.3(3)
C5 C6 C7 C8 -0.3(3)
C6 C7 C8 C9 0.8(3)
C7 C8 C9 O2 -177.19(17)
C7 C8 C9 C10 -1.2(3)
C11 O2 C9 C8 -104.8(2)
C11 O2 C9 C10 79.2(2)
C2 N1 C10 C5 -1.0(3)
C2 N1 C10 C9 179.17(16)
C4 C5 C10 N1 -0.4(3)
C6 C5 C10 N1 179.49(16)
C4 C5 C10 C9 179.40(16)
C6 C5 C10 C9 -0.7(3)
C8 C9 C10 N1 -178.98(17)
O2 C9 C10 N1 -2.9(3)
C8 C9 C10 C5 1.2(3)
O2 C9 C10 C5 177.26(15)
C9 O2 C11 O3 10.7(3)
C9 O2 C11 C12 -169.42(17)

loop_
_cod_related_entry_id
_cod_related_entry_database
_cod_related_entry_code
1 ChemSpider 12950557
